data_7215296
loop_
_publ_author_name
'Cui, Ke-Hui'
'Yao, Shi-Yan'
'Li, Hai-Qin'
'Li, Yan-Tao'
'Zhao, Hai-Ping'
'Jiang, Chun-Jie'
'Tian, Yun-Qi'

_publ_section_title
;
 Acentric and chiral four-connected metal--organic frameworks based on the
 racemic binaphthol-like chiral ligand of 4-(1-H(or
 methyl)-imidaozol-1-yl)benzoic acid
;
_journal_issue 10
_journal_name_full CrystEngComm
_journal_page_first 3432
_journal_paper_doi 10.1039/c0ce00789g
_journal_volume 13
_journal_year 2011
_chemical_formula_sum 'C11 H13 Cl N2 O3'
_chemical_formula_weight 256.68
_chemical_name_common '4-(1-Methyl-imidaozol-1-yl)benzoic Acid'
_chemical_name_systematic
;
?
;
_space_group_IT_number 14
_symmetry_cell_setting monoclinic
_symmetry_space_group_name_Hall '-P 2ybc'
_symmetry_space_group_name_H-M 'P 1 21/c 1'
_atom_sites_solution_hydrogens geom
_atom_sites_solution_primary direct
_atom_sites_solution_secondary difmap
_audit_creation_method SHELXL-97
_cell_angle_alpha 90.00
_cell_angle_beta 111.139(6)
_cell_angle_gamma 90.00
_cell_formula_units_Z 4
_cell_length_a 14.465(8)
_cell_length_b 7.830(4)
_cell_length_c 11.406(6)
_cell_measurement_reflns_used 72
_cell_measurement_temperature 293(2)
_cell_measurement_theta_max 30.85
_cell_measurement_theta_min 1.52
_cell_volume 1204.9(11)
_computing_cell_refinement 'SAINT (Bruker, 1999)'
_computing_data_collection 'SMART (Bruker, 1997)'
_computing_data_reduction SAINT
_computing_structure_refinement 'SHELXL-97 (Sheldrick, 1997)'
_computing_structure_solution 'SHELXS-97 (Sheldrick, 1990)'
_diffrn_ambient_temperature 293(2)
_diffrn_measured_fraction_theta_full 0.985
_diffrn_measured_fraction_theta_max 0.985
_diffrn_measurement_device_type 'CCD area detector'
_diffrn_measurement_method 'omega scans'
_diffrn_radiation_monochromator graphite
_diffrn_radiation_source 'fine-focus sealed tube'
_diffrn_radiation_type MoK\a
_diffrn_radiation_wavelength 0.71073
_diffrn_reflns_av_R_equivalents 0.0368
_diffrn_reflns_av_sigmaI/netI 0.0513
_diffrn_reflns_limit_h_max 18
_diffrn_reflns_limit_h_min -19
_diffrn_reflns_limit_k_max 7
_diffrn_reflns_limit_k_min -10
_diffrn_reflns_limit_l_max 14
_diffrn_reflns_limit_l_min -14
_diffrn_reflns_number 7083
_diffrn_reflns_theta_full 27.87
_diffrn_reflns_theta_max 27.87
_diffrn_reflns_theta_min 3.02
_exptl_absorpt_coefficient_mu 0.315
_exptl_absorpt_correction_T_max 0.98
_exptl_absorpt_correction_T_min 0.90
_exptl_absorpt_correction_type multi-scan
_exptl_absorpt_process_details '(SADABS; Bruker, 2000)'
_exptl_crystal_colour colourless
_exptl_crystal_density_diffrn 1.415
_exptl_crystal_density_method 'not measured'
_exptl_crystal_description block
_exptl_crystal_F_000 536
_exptl_crystal_size_max 0.19
_exptl_crystal_size_mid 0.15
_exptl_crystal_size_min 0.08
_refine_diff_density_max 0.382
_refine_diff_density_min -0.249
_refine_diff_density_rms 0.057
_refine_ls_extinction_method none
_refine_ls_goodness_of_fit_ref 1.037
_refine_ls_hydrogen_treatment mixed
_refine_ls_matrix_type full
_refine_ls_number_parameters 158
_refine_ls_number_reflns 2826
_refine_ls_number_restraints 0
_refine_ls_restrained_S_all 1.037
_refine_ls_R_factor_all 0.0927
_refine_ls_R_factor_gt 0.0522
_refine_ls_shift/su_max 0.000
_refine_ls_shift/su_mean 0.000
_refine_ls_structure_factor_coef Fsqd
_refine_ls_weighting_details 'calc w=1/[\s^2^(Fo^2^)+(0.0831P)^2^+0.0000P] where P=(Fo^2^+2Fc^2^)/3'
_refine_ls_weighting_scheme calc
_refine_ls_wR_factor_gt 0.1393
_refine_ls_wR_factor_ref 0.1654
_reflns_number_gt 1744
_reflns_number_total 2826
_reflns_threshold_expression >2sigma(I)
_cod_data_source_file c0ce00789g.txt
_cod_data_source_block HMIBA
_cod_depositor_comments
;
The following automatic conversions were performed:

'_symmetry_cell_setting' value 'Monoclinic' changed to 'monoclinic'
according to
/usr/data/users/saulius/automatic-downloads/retrospective/RSC/lib/dictionaries/cif_core.dic
dictionary named 'cif_core.dic' version 2.4.2 from
2011-04-26.

'_exptl_absorpt_correction_type' value 'MULTI-SCAN'
changed to 'multi-scan' according to
/usr/data/users/saulius/automatic-downloads/retrospective/RSC/lib/dictionaries/cif_core.dic
dictionary named 'cif_core.dic' version 2.4.2 from 2011-04-26.

Automatic conversion script
Id: cif_fix_values 2281 2013-09-26 08:29:07Z andrius 
;
_cod_original_cell_volume 1205.0(11)
_cod_original_sg_symbol_H-M P2(1)/C
_cod_database_code 7215296

loop_
_symmetry_equiv_pos_as_xyz
'x, y, z'
'-x, y+1/2, -z+1/2'
'-x, -y, -z'
'x, -y-1/2, z-1/2'

loop_
_atom_site_label
_atom_site_type_symbol
_atom_site_fract_x
_atom_site_fract_y
_atom_site_fract_z
_atom_site_U_iso_or_equiv
_atom_site_adp_type
_atom_site_occupancy
_atom_site_symmetry_multiplicity
_atom_site_calc_flag
_atom_site_refinement_flags
C1 C 0.11235(19) 0.6104(4) -0.1768(3) 0.0458(7) Uani 1 1 d .
C2 C 0.00581(18) 0.6099(4) -0.2599(2) 0.0413(6) Uani 1 1 d .
C3 C -0.01909(18) 0.6430(4) -0.3869(2) 0.0467(7) Uani 1 1 d .
H3A H 0.0304 0.6690 -0.4182 0.056 Uiso 1 1 calc R
C4 C -0.06871(19) 0.5727(4) -0.2139(3) 0.0456(7) Uani 1 1 d .
H10A H -0.0526 0.5530 -0.1285 0.055 Uiso 1 1 calc R
C5 C -0.11676(19) 0.6378(4) -0.4673(3) 0.0470(7) Uani 1 1 d .
H4A H -0.1334 0.6605 -0.5525 0.056 Uiso 1 1 calc R
C6 C -0.16626(18) 0.5648(4) -0.2936(2) 0.0446(7) Uani 1 1 d .
H5A H -0.2158 0.5373 -0.2628 0.053 Uiso 1 1 calc R
C7 C -0.18963(18) 0.5982(3) -0.4196(2) 0.0384(6) Uani 1 1 d .
C8 C -0.32077(19) 0.4914(4) -0.6149(2) 0.0439(7) Uani 1 1 d .
H1A H -0.2805 0.4279 -0.6462 0.053 Uiso 1 1 calc R
C9 C -0.36987(17) 0.6582(3) -0.4915(2) 0.0381(6) Uani 1 1 d .
N1 N -0.44748(15) 0.6129(3) -0.5906(2) 0.0415(6) Uani 1 1 d .
H22A H -0.5074 0.6444 -0.6043 0.050 Uiso 1 1 calc R
C11 C -0.3724(2) 0.7715(4) -0.3897(3) 0.0503(7) Uani 1 1 d .
H2A H -0.4396 0.8044 -0.4046 0.076 Uiso 1 1 calc R
H2B H -0.3333 0.8715 -0.3872 0.076 Uiso 1 1 calc R
H2C H -0.3458 0.7124 -0.3108 0.076 Uiso 1 1 calc R
O1 O 0.17868(13) 0.6151(3) -0.21793(19) 0.0665(7) Uani 1 1 d .
O2 O 0.12672(14) 0.5992(3) -0.05662(19) 0.0646(7) Uani 1 1 d .
C10 C -0.41946(19) 0.5095(4) -0.6678(3) 0.0451(7) Uani 1 1 d .
H1B H -0.4607 0.4608 -0.7428 0.054 Uiso 1 1 calc R
N2 N -0.29032(14) 0.5858(3) -0.50441(19) 0.0373(5) Uani 1 1 d .
Cl1 Cl 0.33244(5) 0.53609(10) 0.12193(6) 0.0501(3) Uani 1 1 d .
O1W O -0.62137(14) 0.7566(3) -0.59078(19) 0.0627(6) Uani 1 1 d .
H1O H 0.195(3) 0.583(5) -0.004(3) 0.092(12) Uiso 1 1 d .

loop_
_atom_site_aniso_label
_atom_site_aniso_U_11
_atom_site_aniso_U_22
_atom_site_aniso_U_33
_atom_site_aniso_U_23
_atom_site_aniso_U_13
_atom_site_aniso_U_12
C1 0.0375(14) 0.0558(19) 0.0435(16) -0.0030(12) 0.0137(13) -0.0007(13)
C2 0.0301(13) 0.0476(17) 0.0462(16) -0.0027(12) 0.0138(11) 0.0002(12)
C3 0.0314(13) 0.065(2) 0.0465(16) 0.0040(13) 0.0174(12) -0.0042(13)
C4 0.0359(14) 0.0619(19) 0.0375(15) 0.0047(13) 0.0116(12) 0.0024(13)
C5 0.0421(15) 0.062(2) 0.0380(14) 0.0029(13) 0.0159(12) -0.0025(14)
C6 0.0336(13) 0.0578(19) 0.0449(15) 0.0055(13) 0.0173(12) -0.0013(13)
C7 0.0298(12) 0.0451(16) 0.0399(14) -0.0007(11) 0.0120(11) -0.0020(11)
C8 0.0412(15) 0.0523(18) 0.0407(15) -0.0034(12) 0.0180(13) 0.0007(13)
C9 0.0339(13) 0.0416(15) 0.0408(14) 0.0053(11) 0.0157(11) 0.0018(12)
N1 0.0266(10) 0.0523(14) 0.0436(13) 0.0075(10) 0.0102(9) 0.0023(10)
C11 0.0457(15) 0.0553(19) 0.0501(17) -0.0056(13) 0.0173(13) 0.0068(13)
O1 0.0326(10) 0.113(2) 0.0551(13) -0.0017(12) 0.0170(10) -0.0021(11)
O2 0.0342(11) 0.113(2) 0.0434(12) 0.0014(11) 0.0098(9) 0.0012(12)
C10 0.0376(14) 0.0576(19) 0.0373(15) -0.0032(12) 0.0102(12) -0.0036(13)
N2 0.0308(10) 0.0443(13) 0.0373(12) -0.0004(9) 0.0128(9) -0.0011(10)
Cl1 0.0387(4) 0.0647(5) 0.0431(4) 0.0058(3) 0.0101(3) 0.0014(3)
O1W 0.0432(11) 0.0835(18) 0.0588(13) 0.0058(11) 0.0151(10) 0.0189(10)

loop_
_atom_type_symbol
_atom_type_description
_atom_type_scat_dispersion_real
_atom_type_scat_dispersion_imag
_atom_type_scat_source
C C 0.0033 0.0016 'International Tables Vol C Tables 4.2.6.8 and 6.1.1.4'
H H 0.0000 0.0000 'International Tables Vol C Tables 4.2.6.8 and 6.1.1.4'
N N 0.0061 0.0033 'International Tables Vol C Tables 4.2.6.8 and 6.1.1.4'
O O 0.0106 0.0060 'International Tables Vol C Tables 4.2.6.8 and 6.1.1.4'
Cl Cl 0.1484 0.1585 'International Tables Vol C Tables 4.2.6.8 and 6.1.1.4'

loop_
_geom_angle_atom_site_label_1
_geom_angle_atom_site_label_2
_geom_angle_atom_site_label_3
_geom_angle
O1 C1 O2 123.8(2)
O1 C1 C2 122.4(2)
O2 C1 C2 113.7(2)
C3 C2 C4 119.3(2)
C3 C2 C1 118.9(2)
C4 C2 C1 121.8(2)
C5 C3 C2 120.5(2)
C6 C4 C2 120.7(3)
C3 C5 C7 119.1(3)
C4 C6 C7 119.2(2)
C6 C7 C5 121.2(2)
C6 C7 N2 120.0(2)
C5 C7 N2 118.8(2)
C10 C8 N2 106.9(2)
N1 C9 N2 106.9(2)
N1 C9 C11 125.5(2)
N2 C9 C11 127.5(2)
C9 N1 C10 110.7(2)
C8 C10 N1 106.7(2)
C9 N2 C8 108.8(2)
C9 N2 C7 127.1(2)
C8 N2 C7 124.2(2)

loop_
_geom_bond_atom_site_label_1
_geom_bond_atom_site_label_2
_geom_bond_distance
C1 O1 1.211(3)
C1 O2 1.313(3)
C1 C2 1.490(4)
C2 C3 1.385(4)
C2 C4 1.389(3)
C3 C5 1.380(4)
C4 C6 1.377(3)
C5 C7 1.385(3)
C6 C7 1.377(4)
C7 N2 1.432(3)
C8 C10 1.342(3)
C8 N2 1.389(3)
C9 N1 1.322(3)
C9 N2 1.338(3)
C9 C11 1.472(4)
N1 C10 1.362(3)
